data_4022684
loop_
_publ_author_name
'Sengodagounder Muthusamy'
'Janagiraman Krishnamurthi'
'Srinivasarao Arulananda Babu'
'Eringathodi Suresh'

_publ_section_title
;
 Anomalous Reaction of Rh~2~(OAc)~4~-Generated Transient Carbonyl
 Ylides: Chemoselective Synthesis of Epoxy-Bridged Tetrahydropyranone,
 Oxepanone, Oxocinone, and Oxoninone Ring Systems
;
_journal_name_full 'Journal of Organic Chemistry'
_journal_page_first 1252
_journal_page_last 1262
_journal_paper_doi 10.1021/jo0621726
_journal_volume 72
_journal_year 2007
_chemical_formula_sum 'C26 H26 O3'
_chemical_formula_weight 386.47
_chemical_name_systematic
; 
 ? 
;
_space_group_IT_number 61
_symmetry_cell_setting orthorhombic
_symmetry_space_group_name_Hall '-P 2ac 2ab'
_symmetry_space_group_name_H-M 'P b c a'
_atom_sites_solution_hydrogens geom
_atom_sites_solution_primary direct
_atom_sites_solution_secondary difmap
_audit_creation_method SHELXL-97
_cell_angle_alpha 90.00
_cell_angle_beta 90.00
_cell_angle_gamma 90.00
_cell_formula_units_Z 8
_cell_length_a 8.027(5)
_cell_length_b 13.870(11)
_cell_length_c 36.175(14)
_cell_measurement_reflns_used 25
_cell_measurement_temperature 293(2)
_cell_measurement_theta_max 11
_cell_measurement_theta_min 8
_cell_volume 4028(4)
_computing_cell_refinement CAD4-PC
_computing_data_collection CAD4-PC
_computing_data_reduction NRCVAX
_computing_molecular_graphics 'ORTEP, PLUTON'
_computing_structure_refinement 'SHELXL-97 (Sheldrick, 1997)'
_computing_structure_solution 'SHELXS-97 (Sheldrick, 1990)'
_diffrn_ambient_temperature 293(2)
_diffrn_measured_fraction_theta_full 0.974
_diffrn_measured_fraction_theta_max 0.974
_diffrn_measurement_device_type 'Enraf-Nonius CAD-4 Diffractometer'
_diffrn_measurement_method 'omega-two theta'
_diffrn_radiation_monochromator graphite
_diffrn_radiation_source 'fine-focus sealed tube'
_diffrn_radiation_wavelength 0.7107
_diffrn_reflns_av_R_equivalents 0.0000
_diffrn_reflns_av_sigmaI/netI 0.1478
_diffrn_reflns_limit_h_max 8
_diffrn_reflns_limit_h_min 0
_diffrn_reflns_limit_k_max 14
_diffrn_reflns_limit_k_min 0
_diffrn_reflns_limit_l_max 38
_diffrn_reflns_limit_l_min 0
_diffrn_reflns_number 2602
_diffrn_reflns_theta_full 22.40
_diffrn_reflns_theta_max 22.40
_diffrn_reflns_theta_min 2.25
_diffrn_standards_decay_% nil
_diffrn_standards_interval_time '1 hour'
_exptl_absorpt_coefficient_mu 0.082
_exptl_crystal_colour plate
_exptl_crystal_density_diffrn 1.275
_exptl_crystal_density_method 'not measured'
_exptl_crystal_description colourless
_exptl_crystal_F_000 1648
_exptl_crystal_size_max 0.35
_exptl_crystal_size_mid 0.20
_exptl_crystal_size_min 0.10
_refine_diff_density_max 0.229
_refine_diff_density_min -0.282
_refine_diff_density_rms 0.065
_refine_ls_extinction_method none
_refine_ls_goodness_of_fit_ref 1.048
_refine_ls_hydrogen_treatment mixed
_refine_ls_matrix_type full
_refine_ls_number_parameters 366
_refine_ls_number_reflns 2602
_refine_ls_number_restraints 0
_refine_ls_restrained_S_all 1.048
_refine_ls_R_factor_all 0.1388
_refine_ls_R_factor_gt 0.0741
_refine_ls_shift/su_max 0.001
_refine_ls_shift/su_mean 0.000
_refine_ls_structure_factor_coef Fsqd
_refine_ls_weighting_details 'w=1/[\s^2^(Fo^2^)+(0.1191P)^2^+0.0000P] where P=(Fo^2^+2Fc^2^)/3'
_refine_ls_weighting_scheme calc
_refine_ls_wR_factor_gt 0.1885
_refine_ls_wR_factor_ref 0.2134
_reflns_number_gt 1460
_reflns_number_total 2602
_reflns_threshold_expression >2sigma(I)
_cod_data_source_file jo0621726si20061019_033007.cif
_cod_data_source_block compound_18b
_cod_depositor_comments
;
The following automatic conversions were performed:

'_refine_ls_weighting_scheme' value 'calc
w=1/[\s^2^(Fo^2^)+(0.1191P)^2^+0.0000P] where P=(Fo^2^+2Fc^2^)/3' was
changed to 'calc'. New tag '_refine_ls_weighting_details' was
created. The value of the new tag was set to
'w=1/[\s^2^(Fo^2^)+(0.1191P)^2^+0.0000P] where P=(Fo^2^+2Fc^2^)/3'.

Automatic conversion script
Id: cif_fix_values 3143 2015-03-26 13:38:13Z robertas 
;
_cod_database_code 4022684

loop_
_symmetry_equiv_pos_as_xyz
'x, y, z'
'-x+1/2, y+1/2, z'
'x, -y+1/2, z+1/2'
'-x+1/2, -y, z+1/2'
'-x, -y, -z'
'x-1/2, -y-1/2, -z'
'-x, y-1/2, -z-1/2'
'x-1/2, y, -z-1/2'

loop_
_atom_site_label
_atom_site_type_symbol
_atom_site_fract_x
_atom_site_fract_y
_atom_site_fract_z
_atom_site_U_iso_or_equiv
_atom_site_adp_type
_atom_site_occupancy
_atom_site_calc_flag
O11 O 0.1486(4) 0.1190(2) 0.36670(9) 0.0403(10) Uani 1 d
C21 C 0.0032(6) 0.1381(4) 0.42523(15) 0.0358(13) Uani 1 d
O29 O 0.3553(6) 0.0336(3) 0.46613(13) 0.0673(13) Uani 1 d
O12 O 0.2969(5) -0.0190(3) 0.37582(11) 0.0508(11) Uani 1 d
C23 C -0.2290(6) -0.0606(4) 0.32698(14) 0.0355(13) Uani 1 d
C13 C -0.0743(6) 0.0051(4) 0.38297(14) 0.0353(13) Uani 1 d
C28 C -0.3365(7) -0.1290(4) 0.34216(17) 0.0435(15) Uani 1 d
C1 C 0.3061(6) 0.0706(4) 0.35864(16) 0.0425(14) Uani 1 d
C20 C 0.0301(7) 0.2368(4) 0.42444(18) 0.0449(15) Uani 1 d
C2 C 0.3258(8) 0.0592(5) 0.31736(18) 0.0546(17) Uani 1 d
C7 C 0.4307(9) 0.1383(5) 0.41650(18) 0.0513(17) Uani 1 d
C6 C 0.4488(7) 0.1302(5) 0.37511(16) 0.0516(16) Uani 1 d
C15 C -0.1274(9) -0.0072(4) 0.45281(16) 0.0472(15) Uani 1 d
C14 C -0.1703(8) -0.0433(4) 0.41387(15) 0.0423(15) Uani 1 d
C10 C 0.0699(6) 0.0686(4) 0.39633(14) 0.0361(13) Uani 1 d
C17 C -0.1624(8) 0.1593(5) 0.47966(16) 0.0504(16) Uani 1 d
C24 C -0.2353(8) -0.0495(5) 0.28881(16) 0.0485(16) Uani 1 d
C8 C 0.3386(7) 0.0563(4) 0.43419(18) 0.0465(15) Uani 1 d
C4 C 0.4951(12) 0.2114(7) 0.31432(19) 0.078(2) Uani 1 d
C16 C -0.0953(6) 0.0990(4) 0.45312(15) 0.0394(14) Uani 1 d
C27 C -0.4406(8) -0.1839(5) 0.31991(18) 0.0510(17) Uani 1 d
C9 C 0.2157(7) 0.0039(4) 0.40956(16) 0.0420(14) Uani 1 d
C22 C -0.1069(6) -0.0035(4) 0.34744(15) 0.0389(14) Uani 1 d
C25 C -0.3413(8) -0.1034(5) 0.26698(18) 0.0589(18) Uani 1 d
C26 C -0.4448(7) -0.1712(5) 0.28248(17) 0.0531(17) Uani 1 d
C18 C -0.1329(8) 0.2564(5) 0.47898(18) 0.0561(17) Uani 1 d
C5 C 0.4688(11) 0.2246(5) 0.3558(2) 0.066(2) Uani 1 d
C19 C -0.0344(8) 0.2952(5) 0.4517(2) 0.0582(19) Uani 1 d
C3 C 0.3466(10) 0.1542(5) 0.2986(2) 0.067(2) Uani 1 d
H142 H -0.297(7) -0.031(4) 0.4091(15) 0.060(17) Uiso 1 d
H17 H -0.238(5) 0.130(3) 0.4977(13) 0.024(12) Uiso 1 d
H71 H 0.361(6) 0.189(3) 0.4231(12) 0.030(14) Uiso 1 d
H25 H -0.339(6) -0.097(4) 0.2388(16) 0.051(15) Uiso 1 d
H141 H -0.137(6) -0.116(4) 0.4164(12) 0.037(13) Uiso 1 d
H32 H 0.385(7) 0.141(4) 0.2742(17) 0.07(2) Uiso 1 d
H9 H 0.180(5) -0.056(3) 0.4210(11) 0.022(12) Uiso 1 d
H72 H 0.526(9) 0.154(5) 0.433(2) 0.10(2) Uiso 1 d
H6 H 0.561(7) 0.095(3) 0.3689(14) 0.046(15) Uiso 1 d
H31 H 0.220(8) 0.194(4) 0.3031(16) 0.073(18) Uiso 1 d
H221 H -0.033(6) 0.032(4) 0.3299(15) 0.049(16) Uiso 1 d
H151 H -0.211(6) -0.026(3) 0.4701(13) 0.031(14) Uiso 1 d
H42 H 0.601(7) 0.168(4) 0.3123(14) 0.051(18) Uiso 1 d
H18 H -0.173(9) 0.300(5) 0.499(2) 0.11(3) Uiso 1 d
H20 H 0.100(6) 0.267(3) 0.4060(14) 0.035(14) Uiso 1 d
H22 H 0.437(7) 0.023(4) 0.3108(14) 0.047(15) Uiso 1 d
H19 H 0.000(6) 0.358(4) 0.4560(14) 0.050(17) Uiso 1 d
H21 H 0.225(8) 0.027(4) 0.3048(16) 0.068(18) Uiso 1 d
H52 H 0.563(10) 0.266(5) 0.3697(19) 0.10(2) Uiso 1 d
H152 H -0.032(8) -0.045(4) 0.4619(16) 0.07(2) Uiso 1 d
H24 H -0.155(8) -0.007(4) 0.2792(17) 0.08(2) Uiso 1 d
H51 H 0.364(9) 0.255(5) 0.363(2) 0.10(3) Uiso 1 d
H28 H -0.318(6) -0.143(3) 0.3693(15) 0.046(15) Uiso 1 d
H26 H -0.521(8) -0.210(4) 0.2625(18) 0.09(2) Uiso 1 d
H27 H -0.497(9) -0.233(5) 0.3288(19) 0.09(3) Uiso 1 d
H41 H 0.510(11) 0.274(7) 0.297(2) 0.14(4) Uiso 1 d

loop_
_atom_site_aniso_label
_atom_site_aniso_U_11
_atom_site_aniso_U_22
_atom_site_aniso_U_33
_atom_site_aniso_U_23
_atom_site_aniso_U_13
_atom_site_aniso_U_12
O11 0.044(2) 0.042(2) 0.035(2) 0.0040(18) 0.0031(17) -0.0082(18)
C21 0.032(3) 0.032(3) 0.043(4) -0.004(3) -0.008(3) 0.004(3)
O29 0.080(3) 0.066(3) 0.056(3) 0.008(2) -0.016(2) -0.001(2)
O12 0.051(2) 0.042(2) 0.060(3) -0.003(2) 0.005(2) 0.002(2)
C23 0.035(3) 0.042(3) 0.029(3) 0.004(3) -0.001(3) 0.000(3)
C13 0.031(3) 0.036(3) 0.039(4) -0.007(3) 0.002(2) -0.003(3)
C28 0.049(4) 0.044(3) 0.038(4) -0.005(3) -0.002(3) 0.001(3)
C1 0.032(3) 0.055(4) 0.040(4) -0.002(3) 0.003(3) -0.001(3)
C20 0.046(3) 0.038(4) 0.051(4) 0.004(3) -0.010(3) -0.002(3)
C2 0.043(4) 0.066(4) 0.055(4) -0.009(4) 0.007(3) -0.007(4)
C7 0.042(4) 0.063(5) 0.049(4) -0.007(3) -0.007(3) -0.001(4)
C6 0.041(4) 0.068(4) 0.046(4) -0.007(3) 0.005(3) -0.014(3)
C15 0.058(4) 0.042(4) 0.042(4) 0.008(3) 0.008(3) -0.005(3)
C14 0.054(4) 0.036(4) 0.036(3) -0.001(3) 0.012(3) 0.000(3)
C10 0.037(3) 0.035(3) 0.037(3) 0.003(3) 0.003(3) 0.001(3)
C17 0.056(4) 0.058(4) 0.037(4) 0.001(3) 0.002(3) 0.001(3)
C24 0.046(3) 0.052(4) 0.048(4) 0.004(3) 0.000(3) -0.009(3)
C8 0.045(3) 0.045(4) 0.049(4) 0.000(3) -0.006(3) 0.013(3)
C4 0.093(6) 0.096(6) 0.046(5) 0.002(4) 0.006(4) -0.039(6)
C16 0.037(3) 0.043(3) 0.038(3) -0.007(3) 0.001(3) 0.003(3)
C27 0.051(4) 0.045(4) 0.057(5) 0.001(3) -0.002(3) -0.010(3)
C9 0.042(3) 0.038(3) 0.046(4) -0.001(3) 0.003(3) 0.000(3)
C22 0.035(3) 0.042(3) 0.041(4) 0.000(3) 0.004(3) -0.003(3)
C25 0.062(4) 0.081(5) 0.034(4) 0.000(4) -0.007(3) -0.010(4)
C26 0.052(4) 0.074(5) 0.034(4) -0.009(3) -0.008(3) -0.005(4)
C18 0.072(4) 0.054(4) 0.042(4) -0.013(3) -0.002(4) 0.013(4)
C5 0.077(5) 0.063(5) 0.057(5) 0.005(4) -0.001(4) -0.031(4)
C19 0.068(4) 0.026(4) 0.080(5) -0.018(4) -0.009(4) 0.012(3)
C3 0.081(5) 0.072(5) 0.047(4) 0.004(4) 0.007(4) -0.011(4)

loop_
_atom_type_symbol
_atom_type_description
_atom_type_scat_dispersion_real
_atom_type_scat_dispersion_imag
_atom_type_scat_source
C C 0.0033 0.0016 'International Tables Vol C Tables 4.2.6.8 and 6.1.1.4'
O O 0.0106 0.0060 'International Tables Vol C Tables 4.2.6.8 and 6.1.1.4'
H H 0.0000 0.0000 'International Tables Vol C Tables 4.2.6.8 and 6.1.1.4'

loop_
_geom_angle_atom_site_label_1
_geom_angle_atom_site_label_2
_geom_angle_atom_site_label_3
_geom_angle
C10 O11 C1 108.0(4)
C20 C21 C16 119.2(5)
C20 C21 C10 123.9(5)
C16 C21 C10 116.9(4)
C1 O12 C9 102.0(4)
C24 C23 C28 116.3(5)
C24 C23 C22 117.8(5)
C28 C23 C22 125.8(5)
C22 C13 C14 125.4(5)
C22 C13 C10 120.6(5)
C14 C13 C10 113.9(4)
C27 C28 C23 121.1(6)
O12 C1 O11 106.0(4)
O12 C1 C2 110.7(5)
O11 C1 C2 109.6(5)
O12 C1 C6 110.3(5)
O11 C1 C6 108.7(4)
C2 C1 C6 111.2(5)
C19 C20 C21 120.5(6)
C3 C2 C1 111.7(6)
C8 C7 C6 114.5(5)
C5 C6 C7 114.1(6)
C5 C6 C1 111.8(5)
C7 C6 C1 110.7(5)
C16 C15 C14 111.5(5)
C13 C14 C15 114.8(5)
O11 C10 C21 111.3(4)
O11 C10 C13 112.3(4)
C21 C10 C13 108.4(4)
O11 C10 C9 100.4(4)
C21 C10 C9 114.9(4)
C13 C10 C9 109.5(4)
C18 C17 C16 121.1(6)
C25 C24 C23 122.0(6)
O29 C8 C7 123.5(6)
O29 C8 C9 120.7(6)
C7 C8 C9 115.7(6)
C5 C4 C3 108.5(6)
C17 C16 C21 119.2(5)
C17 C16 C15 122.3(5)
C21 C16 C15 118.4(5)
C26 C27 C28 121.3(6)
O12 C9 C8 108.3(5)
O12 C9 C10 102.2(4)
C8 C9 C10 113.3(5)
C13 C22 C23 132.5(5)
C26 C25 C24 120.6(6)
C27 C26 C25 118.5(6)
C17 C18 C19 119.8(6)
C6 C5 C4 111.7(6)
C18 C19 C20 120.0(6)
C2 C3 C4 112.0(7)

loop_
_geom_bond_atom_site_label_1
_geom_bond_atom_site_label_2
_geom_bond_distance
O11 C10 1.427(6)
O11 C1 1.461(6)
C21 C20 1.386(7)
C21 C16 1.392(7)
C21 C10 1.519(7)
O29 C8 1.205(6)
O12 C1 1.391(6)
O12 C9 1.420(6)
C23 C24 1.390(7)
C23 C28 1.394(7)
C23 C22 1.462(7)
C13 C22 1.317(7)
C13 C14 1.514(7)
C13 C10 1.533(7)
C28 C27 1.387(8)
C1 C2 1.510(8)
C1 C6 1.533(8)
C20 C19 1.376(8)
C2 C3 1.491(9)
C7 C8 1.500(9)
C7 C6 1.509(8)
C6 C5 1.493(9)
C15 C16 1.495(8)
C15 C14 1.534(8)
C10 C9 1.550(7)
C17 C18 1.368(9)
C17 C16 1.383(7)
C24 C25 1.380(8)
C8 C9 1.515(8)
C4 C5 1.527(10)
C4 C3 1.541(10)
C27 C26 1.366(8)
C25 C26 1.375(9)
C18 C19 1.375(9)
